data_4108270
loop_
_publ_author_name
'Hiroyasu Furukawa'
'Jaheon Kim'
'Nathan W. Ockwig'
'Michael O'Keeffe'
'Omar M. Yaghi'

_publ_contact_author_address
; 
Department of Chemistry and Biochemistry
University of Caligornia-Los Angeles 
Los Angeles, CA 90095 
USA 
;
_publ_contact_author_email yaghi@chem.ucla.edu
_publ_contact_author_name 'Omar M. Yaghi'
_publ_section_title
;
 Control of Vertex Geometry, Structure Dimensionality, Functionality, and
 Pore Metrics in the Reticular Synthesis of Crystalline Metal-Organic
 Frameworks and Polyhedra
;
_journal_name_full 'Journal of the American Chemical Society'
_journal_page_first 11650
_journal_page_last 11661
_journal_paper_doi 10.1021/ja803783c
_journal_volume 130
_journal_year 2008
_chemical_formula_moiety 'C37 H37 N3 O15 S2 Zn2'
_chemical_formula_sum 'C37 H37 N3 O15 S2 Zn2'
_chemical_formula_weight 958.56
_chemical_name_common MOF-114
_chemical_name_systematic
; 
 ? 
;
_space_group_IT_number 15
_symmetry_cell_setting monoclinic
_symmetry_space_group_name_Hall '-C 2yc'
_symmetry_space_group_name_H-M 'C 1 2/c 1'
_atom_sites_solution_hydrogens geom
_atom_sites_solution_primary direct
_atom_sites_solution_secondary difmap
_audit_creation_method SHELXL-97
_cell_angle_alpha 90.00
_cell_angle_beta 126.361(2)
_cell_angle_gamma 90.00
_cell_formula_units_Z 4
_cell_length_a 22.241(2)
_cell_length_b 12.7034(12)
_cell_length_c 17.6543(16)
_cell_measurement_reflns_used 1893
_cell_measurement_temperature 258(2)
_cell_measurement_theta_max 29.47
_cell_measurement_theta_min 2.37
_cell_volume 4016.8(6)
_computing_cell_refinement 'Bruker SAINT'
_computing_data_collection 'Bruker SMART'
_computing_data_reduction 'Bruker SAINT'
_computing_molecular_graphics 'Bruker SHELXTL'
_computing_publication_material 'Bruker SHELXTL'
_computing_structure_refinement 'SHELXL-97 (Sheldrick, 1997)'
_computing_structure_solution 'SHELXS-97 (Sheldrick, 1990)'
_diffrn_ambient_temperature 258(2)
_diffrn_measured_fraction_theta_full 0.925
_diffrn_measured_fraction_theta_max 0.925
_diffrn_measurement_device_type 'Bruker SMART APEX'
_diffrn_measurement_method 'phi and omega scans'
_diffrn_radiation_monochromator graphite
_diffrn_radiation_source 'fine-focus sealed tube'
_diffrn_radiation_type MoK\a
_diffrn_radiation_wavelength 0.71073
_diffrn_reflns_av_R_equivalents 0.0176
_diffrn_reflns_av_sigmaI/netI 0.0256
_diffrn_reflns_limit_h_max 29
_diffrn_reflns_limit_h_min -30
_diffrn_reflns_limit_k_max 12
_diffrn_reflns_limit_k_min -17
_diffrn_reflns_limit_l_max 21
_diffrn_reflns_limit_l_min -24
_diffrn_reflns_number 11007
_diffrn_reflns_theta_full 29.58
_diffrn_reflns_theta_max 29.58
_diffrn_reflns_theta_min 1.97
_diffrn_standards_decay_% none
_exptl_absorpt_coefficient_mu 1.372
_exptl_absorpt_correction_type empirical
_exptl_absorpt_process_details
;
SADABS
Tmin/Tmax ratio 0.663043
;
_exptl_crystal_colour colorless
_exptl_crystal_density_diffrn 1.585
_exptl_crystal_description rectangular
_exptl_crystal_F_000 1968
_exptl_crystal_size_max 0.65
_exptl_crystal_size_mid 0.33
_exptl_crystal_size_min 0.27
_refine_diff_density_max 0.459
_refine_diff_density_min -0.505
_refine_diff_density_rms 0.059
_refine_ls_extinction_method none
_refine_ls_goodness_of_fit_ref 1.047
_refine_ls_hydrogen_treatment constr
_refine_ls_matrix_type full
_refine_ls_number_parameters 272
_refine_ls_number_reflns 5213
_refine_ls_number_restraints 12
_refine_ls_restrained_S_all 1.079
_refine_ls_R_factor_all 0.0325
_refine_ls_R_factor_gt 0.0284
_refine_ls_shift/su_max 0.003
_refine_ls_shift/su_mean 0.000
_refine_ls_structure_factor_coef Fsqd
_refine_ls_weighting_details 'calc w=1/[\s^2^(Fo^2^)+(0.0434P)^2^+2.0884P] where P=(Fo^2^+2Fc^2^)/3'
_refine_ls_weighting_scheme calc
_refine_ls_wR_factor_gt 0.0770
_refine_ls_wR_factor_ref 0.0790
_reflns_number_gt 4622
_reflns_number_total 5213
_reflns_threshold_expression >2sigma(I)
_cod_data_source_file ja803783c_si_008.cif
_cod_data_source_block MOF-114
_cod_database_code 4108270

loop_
_symmetry_equiv_pos_as_xyz
'x, y, z'
'-x, y, -z+1/2'
'x+1/2, y+1/2, z'
'-x+1/2, y+1/2, -z+1/2'
'-x, -y, -z'
'x, -y, z-1/2'
'-x+1/2, -y+1/2, -z'
'x+1/2, -y+1/2, z-1/2'

loop_
_atom_site_label
_atom_site_type_symbol
_atom_site_fract_x
_atom_site_fract_y
_atom_site_fract_z
_atom_site_U_iso_or_equiv
_atom_site_adp_type
_atom_site_occupancy
_atom_site_symmetry_multiplicity
_atom_site_calc_flag
_atom_site_refinement_flags
Zn1 Zn 1.052063(10) 0.479323(14) 0.601906(12) 0.02390(7) Uani 1 1 d .
S1 S 0.66488(2) 0.63056(3) 0.58009(3) 0.02926(10) Uani 1 1 d .
O1 O 0.96021(8) 0.54174(11) 0.58246(10) 0.0400(3) Uani 1 1 d .
O2 O 0.87572(7) 0.56248(11) 0.42694(10) 0.0385(3) Uani 1 1 d .
O3 O 0.59459(7) 0.12830(9) 0.62784(9) 0.0376(3) Uani 1 1 d .
O4 O 0.51391(8) 0.15130(10) 0.47257(9) 0.0393(3) Uani 1 1 d .
O5 O 0.70169(8) 0.66886(10) 0.67451(10) 0.0407(3) Uani 1 1 d .
O6 O 0.60199(7) 0.68648(10) 0.50302(10) 0.0411(3) Uani 1 1 d .
C1 C 0.83790(9) 0.58534(13) 0.52600(12) 0.0292(3) Uani 1 1 d .
C2 C 0.85890(10) 0.58863(15) 0.61725(13) 0.0350(4) Uani 1 1 d .
H2A H 0.9088 0.5795 0.6675 0.042 Uiso 1 1 calc R
C3 C 0.80653(10) 0.60537(15) 0.63444(12) 0.0337(4) Uani 1 1 d .
H3A H 0.8208 0.6084 0.6957 0.040 Uiso 1 1 calc R
C4 C 0.73259(9) 0.61742(12) 0.55871(12) 0.0269(3) Uani 1 1 d .
C5 C 0.71022(10) 0.61548(15) 0.46698(13) 0.0350(4) Uani 1 1 d .
H5A H 0.6602 0.6243 0.4169 0.042 Uiso 1 1 calc R
C6 C 0.76346(10) 0.60019(15) 0.45084(13) 0.0356(4) Uani 1 1 d .
H6A H 0.7494 0.5999 0.3896 0.043 Uiso 1 1 calc R
C7 C 0.89612(10) 0.56220(13) 0.51014(13) 0.0314(3) Uani 1 1 d .
C8 C 0.59045(9) 0.29398(12) 0.56290(12) 0.0286(3) Uani 1 1 d .
C9 C 0.54905(10) 0.36106(14) 0.48749(13) 0.0344(4) Uani 1 1 d .
H9A H 0.5055 0.3370 0.4321 0.041 Uiso 1 1 calc R
C10 C 0.57176(10) 0.46445(14) 0.49330(13) 0.0344(4) Uani 1 1 d .
H10A H 0.5437 0.5097 0.4423 0.041 Uiso 1 1 calc R
C11 C 0.63670(9) 0.49905(12) 0.57615(13) 0.0276(3) Uani 1 1 d .
C12 C 0.67927(10) 0.43299(14) 0.65310(13) 0.0360(4) Uani 1 1 d .
H12A H 0.7227 0.4574 0.7084 0.043 Uiso 1 1 calc R
C13 C 0.65594(10) 0.32976(14) 0.64625(13) 0.0363(4) Uani 1 1 d .
H13A H 0.6839 0.2844 0.6972 0.044 Uiso 1 1 calc R
C14 C 0.56429(10) 0.18178(13) 0.55417(12) 0.0305(3) Uani 1 1 d .
O1S O 1.09500(8) 0.41241(10) 0.72551(8) 0.0359(3) Uani 1 1 d .
N1S N 1.13701(11) 0.27038(13) 0.81907(12) 0.0464(4) Uani 1 1 d .
C1S C 1.12764(11) 0.32689(15) 0.75093(13) 0.0363(4) Uani 1 1 d .
H1SA H 1.1467 0.3011 0.7198 0.044 Uiso 1 1 calc R
C2S C 1.1045(2) 0.3025(2) 0.8665(2) 0.0761(9) Uani 1 1 d .
H2SA H 1.0787 0.3681 0.8407 0.114 Uiso 1 1 calc R
H2SB H 1.1434 0.3110 0.9325 0.114 Uiso 1 1 calc R
H2SC H 1.0700 0.2497 0.8578 0.114 Uiso 1 1 calc R
C3S C 1.1779(2) 0.1712(2) 0.8482(2) 0.0805(9) Uani 1 1 d .
H3SA H 1.1960 0.1583 0.8114 0.121 Uiso 1 1 calc R
H3SB H 1.1454 0.1149 0.8388 0.121 Uiso 1 1 calc R
H3SC H 1.2193 0.1750 0.9135 0.121 Uiso 1 1 calc R
O2S O 0.5000 0.4484(3) 0.2500 0.1360(19) Uani 1 2 d S
N2S N 0.5000 0.6254(3) 0.2500 0.0592(7) Uani 1 2 d S
C4S C 0.4834(4) 0.5250(5) 0.2574(4) 0.0708(17) Uani 0.50 1 d PU
H4SA H 0.4497 0.5215 0.2723 0.085 Uiso 0.50 1 calc PR
C5S C 0.4612(2) 0.6768(5) 0.2772(3) 0.157(2) Uani 1 1 d U
H5SA H 0.4893 0.6744 0.3445 0.236 Uiso 1 1 calc R
H5SB H 0.4138 0.6430 0.2493 0.236 Uiso 1 1 calc R
H5SC H 0.4533 0.7487 0.2569 0.236 Uiso 1 1 calc R

loop_
_atom_site_aniso_label
_atom_site_aniso_U_11
_atom_site_aniso_U_22
_atom_site_aniso_U_33
_atom_site_aniso_U_23
_atom_site_aniso_U_13
_atom_site_aniso_U_12
Zn1 0.02857(11) 0.02223(10) 0.02511(10) 0.00050(6) 0.01823(8) -0.00084(6)
S1 0.0322(2) 0.02035(17) 0.0457(2) -0.00308(16) 0.02882(19) -0.00237(14)
O1 0.0389(7) 0.0420(7) 0.0518(8) 0.0059(6) 0.0338(7) 0.0081(6)
O2 0.0426(7) 0.0398(7) 0.0476(7) -0.0046(6) 0.0346(6) -0.0013(6)
O3 0.0453(7) 0.0246(6) 0.0440(7) 0.0010(5) 0.0270(6) -0.0053(5)
O4 0.0507(8) 0.0314(6) 0.0418(7) -0.0105(6) 0.0308(7) -0.0153(6)
O5 0.0499(8) 0.0340(6) 0.0536(8) -0.0160(6) 0.0391(7) -0.0105(6)
O6 0.0355(7) 0.0266(6) 0.0660(9) 0.0069(6) 0.0327(7) 0.0045(5)
C1 0.0339(8) 0.0243(7) 0.0404(9) 0.0015(7) 0.0280(8) 0.0010(6)
C2 0.0285(8) 0.0428(9) 0.0361(9) 0.0052(8) 0.0204(7) 0.0056(7)
C3 0.0341(8) 0.0397(9) 0.0332(8) 0.0052(7) 0.0232(7) 0.0048(7)
C4 0.0289(7) 0.0216(7) 0.0375(8) 0.0000(6) 0.0237(7) -0.0013(6)
C5 0.0271(8) 0.0441(10) 0.0337(8) -0.0006(7) 0.0179(7) -0.0008(7)
C6 0.0370(9) 0.0433(10) 0.0324(8) -0.0020(8) 0.0239(8) -0.0020(8)
C7 0.0374(9) 0.0235(7) 0.0463(10) -0.0012(7) 0.0319(8) -0.0008(6)
C8 0.0348(8) 0.0230(7) 0.0367(8) -0.0038(6) 0.0259(7) -0.0050(6)
C9 0.0348(9) 0.0305(8) 0.0345(8) -0.0035(7) 0.0187(7) -0.0077(7)
C10 0.0351(9) 0.0275(8) 0.0362(9) 0.0028(7) 0.0188(8) -0.0023(7)
C11 0.0314(8) 0.0217(6) 0.0382(9) -0.0020(6) 0.0252(7) -0.0034(6)
C12 0.0339(9) 0.0317(9) 0.0353(9) -0.0016(7) 0.0166(8) -0.0083(7)
C13 0.0385(9) 0.0277(8) 0.0362(9) 0.0035(7) 0.0186(8) -0.0041(7)
C14 0.0373(8) 0.0239(7) 0.0413(9) -0.0063(7) 0.0293(8) -0.0058(6)
O1S 0.0508(7) 0.0309(6) 0.0292(6) 0.0025(5) 0.0255(6) 0.0034(6)
N1S 0.0650(11) 0.0361(8) 0.0425(9) 0.0104(7) 0.0344(9) 0.0064(8)
C1S 0.0456(10) 0.0348(9) 0.0350(9) 0.0017(7) 0.0275(8) 0.0007(8)
C2S 0.122(3) 0.0726(18) 0.0703(17) 0.0223(15) 0.0771(19) 0.0192(17)
C3S 0.117(3) 0.0525(15) 0.0783(19) 0.0316(14) 0.0613(19) 0.0316(16)
O2S 0.147(4) 0.071(2) 0.113(3) 0.000 0.035(3) 0.000
N2S 0.0567(17) 0.069(2) 0.0429(14) 0.000 0.0246(13) 0.000
C4S 0.075(5) 0.075(3) 0.044(3) -0.002(3) 0.025(3) -0.007(3)
C5S 0.118(3) 0.251(6) 0.069(2) 0.004(3) 0.037(2) 0.104(4)

loop_
_atom_type_symbol
_atom_type_description
_atom_type_scat_dispersion_real
_atom_type_scat_dispersion_imag
_atom_type_scat_source
C C 0.0033 0.0016 'International Tables Vol C Tables 4.2.6.8 and 6.1.1.4'
H H 0.0000 0.0000 'International Tables Vol C Tables 4.2.6.8 and 6.1.1.4'
N N 0.0061 0.0033 'International Tables Vol C Tables 4.2.6.8 and 6.1.1.4'
O O 0.0106 0.0060 'International Tables Vol C Tables 4.2.6.8 and 6.1.1.4'
S S 0.1246 0.1234 'International Tables Vol C Tables 4.2.6.8 and 6.1.1.4'
Zn Zn 0.2839 1.4301 'International Tables Vol C Tables 4.2.6.8 and 6.1.1.4'

loop_
_geom_angle_atom_site_label_1
_geom_angle_atom_site_label_2
_geom_angle_atom_site_label_3
_geom_angle
_geom_angle_site_symmetry_1
_geom_angle_site_symmetry_3
O1S Zn1 O2 103.21(6) . 5_766
O1S Zn1 O1 97.70(6) . .
O2 Zn1 O1 158.97(6) 5_766 .
O1S Zn1 O3 107.09(5) . 3
O2 Zn1 O3 88.19(5) 5_766 3
O1 Zn1 O3 87.80(6) . 3
O1S Zn1 O4 93.01(5) . 7_656
O2 Zn1 O4 89.96(5) 5_766 7_656
O1 Zn1 O4 86.71(6) . 7_656
O3 Zn1 O4 159.70(5) 3 7_656
O1S Zn1 Zn1 159.53(4) . 5_766
O2 Zn1 Zn1 84.61(4) 5_766 5_766
O1 Zn1 Zn1 74.90(4) . 5_766
O3 Zn1 Zn1 91.88(4) 3 5_766
O4 Zn1 Zn1 67.83(4) 7_656 5_766
O6 S1 O5 119.80(8) . .
O6 S1 C4 108.68(8) . .
O5 S1 C4 107.98(8) . .
O6 S1 C11 107.86(8) . .
O5 S1 C11 108.04(8) . .
C4 S1 C11 103.27(7) . .
C7 O1 Zn1 132.74(12) . .
C7 O2 Zn1 120.28(12) . 5_766
C14 O3 Zn1 112.16(11) . 3_445
C14 O4 Zn1 141.90(12) . 7_656
C2 C1 C6 119.67(15) . .
C2 C1 C7 119.15(15) . .
C6 C1 C7 121.16(16) . .
C3 C2 C1 120.81(16) . .
C3 C2 H2A 119.6 . .
C1 C2 H2A 119.6 . .
C4 C3 C2 118.60(16) . .
C4 C3 H3A 120.7 . .
C2 C3 H3A 120.7 . .
C3 C4 C5 121.77(15) . .
C3 C4 S1 118.74(13) . .
C5 C4 S1 119.45(13) . .
C4 C5 C6 118.99(16) . .
C4 C5 H5A 120.5 . .
C6 C5 H5A 120.5 . .
C5 C6 C1 120.13(16) . .
C5 C6 H6A 119.9 . .
C1 C6 H6A 119.9 . .
O1 C7 O2 126.63(15) . .
O1 C7 C1 115.77(15) . .
O2 C7 C1 117.58(16) . .
C9 C8 C13 119.96(15) . .
C9 C8 C14 119.26(15) . .
C13 C8 C14 120.78(15) . .
C8 C9 C10 120.58(16) . .
C8 C9 H9A 119.7 . .
C10 C9 H9A 119.7 . .
C11 C10 C9 118.98(17) . .
C11 C10 H10A 120.5 . .
C9 C10 H10A 120.5 . .
C10 C11 C12 121.48(15) . .
C10 C11 S1 117.68(13) . .
C12 C11 S1 120.82(13) . .
C11 C12 C13 118.91(16) . .
C11 C12 H12A 120.5 . .
C13 C12 H12A 120.5 . .
C12 C13 C8 120.08(16) . .
C12 C13 H13A 120.0 . .
C8 C13 H13A 120.0 . .
O4 C14 O3 126.23(15) . .
O4 C14 C8 115.88(15) . .
O3 C14 C8 117.89(15) . .
C1S O1S Zn1 125.02(12) . .
C1S N1S C2S 120.94(19) . .
C1S N1S C3S 121.7(2) . .
C2S N1S C3S 117.4(2) . .
O1S C1S N1S 123.83(17) . .
O1S C1S H1SA 118.1 . .
N1S C1S H1SA 118.1 . .
N1S C2S H2SA 109.5 . .
N1S C2S H2SB 109.5 . .
H2SA C2S H2SB 109.5 . .
N1S C2S H2SC 109.5 . .
H2SA C2S H2SC 109.5 . .
H2SB C2S H2SC 109.5 . .
N1S C3S H3SA 109.5 . .
N1S C3S H3SB 109.5 . .
H3SA C3S H3SB 109.5 . .
N1S C3S H3SC 109.5 . .
H3SA C3S H3SC 109.5 . .
H3SB C3S H3SC 109.5 . .
C4S O2S C4S 50.6(7) 2_655 .
C4S N2S C4S 39.6(6) . 2_655
C4S N2S C5S 138.0(4) . 2_655
C4S N2S C5S 98.6(4) 2_655 2_655
C4S N2S C5S 98.6(4) . .
C4S N2S C5S 138.0(5) 2_655 .
C5S N2S C5S 123.4(6) 2_655 .
O2S C4S N2S 134.9(6) . .
O2S C4S H4SA 112.6 . .
N2S C4S H4SA 112.6 . .
N2S C5S H5SA 109.5 . .
N2S C5S H5SB 109.5 . .
H5SA C5S H5SB 109.5 . .
N2S C5S H5SC 109.5 . .
H5SA C5S H5SC 109.5 . .
H5SB C5S H5SC 109.5 . .

loop_
_geom_bond_atom_site_label_1
_geom_bond_atom_site_label_2
_geom_bond_distance
_geom_bond_site_symmetry_2
Zn1 O1S 1.9812(12) .
Zn1 O2 2.0227(12) 5_766
Zn1 O1 2.0219(13) .
Zn1 O3 2.0427(12) 3
Zn1 O4 2.0852(12) 7_656
Zn1 Zn1 2.9505(4) 5_766
S1 O6 1.4338(14) .
S1 O5 1.4380(14) .
S1 C4 1.7641(16) .
S1 C11 1.7712(16) .
O1 C7 1.254(2) .
O2 C7 1.254(2) .
O2 Zn1 2.0227(12) 5_766
O3 C14 1.252(2) .
O3 Zn1 2.0427(12) 3_445
O4 C14 1.252(2) .
O4 Zn1 2.0852(12) 7_656
C1 C2 1.387(2) .
C1 C6 1.390(3) .
C1 C7 1.507(2) .
C2 C3 1.383(2) .
C2 H2A 0.9300 .
C3 C4 1.381(2) .
C3 H3A 0.9300 .
C4 C5 1.384(2) .
C5 C6 1.386(2) .
C5 H5A 0.9300 .
C6 H6A 0.9300 .
C8 C9 1.376(2) .
C8 C13 1.397(2) .
C8 C14 1.513(2) .
C9 C10 1.389(2) .
C9 H9A 0.9300 .
C10 C11 1.383(3) .
C10 H10A 0.9300 .
C11 C12 1.386(3) .
C12 C13 1.389(2) .
C12 H12A 0.9300 .
C13 H13A 0.9300 .
O1S C1S 1.234(2) .
N1S C1S 1.307(2) .
N1S C2S 1.452(3) .
N1S C3S 1.458(3) .
C1S H1SA 0.9300 .
C2S H2SA 0.9600 .
C2S H2SB 0.9600 .
C2S H2SC 0.9600 .
C3S H3SA 0.9600 .
C3S H3SB 0.9600 .
C3S H3SC 0.9600 .
O2S C4S 1.076(6) 2_655
O2S C4S 1.076(6) .
N2S C4S 1.356(6) .
N2S C4S 1.356(6) 2_655
N2S C5S 1.376(4) 2_655
N2S C5S 1.376(4) .
C4S H4SA 0.9300 .
C5S H5SA 0.9600 .
C5S H5SB 0.9600 .
C5S H5SC 0.9600 .

loop_
_geom_torsion_atom_site_label_1
_geom_torsion_atom_site_label_2
_geom_torsion_atom_site_label_3
_geom_torsion_atom_site_label_4
_geom_torsion
_geom_torsion_site_symmetry_1
O1S Zn1 O1 C7 -150.61(16) .
O2 Zn1 O1 C7 23.3(3) 5_766
O3 Zn1 O1 C7 102.44(17) 3
O4 Zn1 O1 C7 -58.01(16) 7_656
Zn1 Zn1 O1 C7 9.90(15) 5_766
C6 C1 C2 C3 0.7(3) .
C7 C1 C2 C3 -177.34(17) .
C1 C2 C3 C4 0.8(3) .
C2 C3 C4 C5 -1.5(3) .
C2 C3 C4 S1 176.10(14) .
O6 S1 C4 C3 154.74(14) .
O5 S1 C4 C3 23.35(16) .
C11 S1 C4 C3 -90.92(15) .
O6 S1 C4 C5 -27.65(16) .
O5 S1 C4 C5 -159.04(14) .
C11 S1 C4 C5 86.69(15) .
C3 C4 C5 C6 0.5(3) .
S1 C4 C5 C6 -177.01(14) .
C4 C5 C6 C1 1.0(3) .
C2 C1 C6 C5 -1.7(3) .
C7 C1 C6 C5 176.35(17) .
Zn1 O1 C7 O2 -11.6(3) .
Zn1 O1 C7 C1 166.35(11) .
Zn1 O2 C7 O1 3.0(2) 5_766
Zn1 O2 C7 C1 -175.00(11) 5_766
C2 C1 C7 O1 3.6(2) .
C6 C1 C7 O1 -174.40(17) .
C2 C1 C7 O2 -178.19(16) .
C6 C1 C7 O2 3.8(2) .
C13 C8 C9 C10 0.0(3) .
C14 C8 C9 C10 -179.83(16) .
C8 C9 C10 C11 0.0(3) .
C9 C10 C11 C12 -0.1(3) .
C9 C10 C11 S1 178.72(14) .
O6 S1 C11 C10 16.55(16) .
O5 S1 C11 C10 147.39(14) .
C4 S1 C11 C10 -98.39(15) .
O6 S1 C11 C12 -164.63(15) .
O5 S1 C11 C12 -33.79(17) .
C4 S1 C11 C12 80.43(16) .
C10 C11 C12 C13 0.2(3) .
S1 C11 C12 C13 -178.61(14) .
C11 C12 C13 C8 -0.1(3) .
C9 C8 C13 C12 0.1(3) .
C14 C8 C13 C12 179.90(16) .
Zn1 O4 C14 O3 0.7(3) 7_656
Zn1 O4 C14 C8 -179.63(13) 7_656
Zn1 O3 C14 O4 -0.3(2) 3_445
Zn1 O3 C14 C8 -179.94(11) 3_445
C9 C8 C14 O4 13.1(2) .
C13 C8 C14 O4 -166.72(17) .
C9 C8 C14 O3 -167.17(16) .
C13 C8 C14 O3 13.0(2) .
O2 Zn1 O1S C1S -34.83(16) 5_766
O1 Zn1 O1S C1S 142.92(15) .
O3 Zn1 O1S C1S -127.01(15) 3
O4 Zn1 O1S C1S 55.84(16) 7_656
Zn1 Zn1 O1S C1S 75.8(2) 5_766
Zn1 O1S C1S N1S -160.06(16) .
C2S N1S C1S O1S 4.0(3) .
C3S N1S C1S O1S -178.2(2) .
C4S O2S C4S N2S 0.000(3) 2_655
C4S N2S C4S O2S 0.000(3) 2_655
C5S N2S C4S O2S 7.1(11) 2_655
C5S N2S C4S O2S -175.2(8) .
